data_4301781
loop_
_publ_author_name
'Zhen-Hong Wei'
'Hong-Xi Li'
'Mei-Ling Cheng'
'Xiao-Yan Tang'
'Yang Chen'
'Yong Zhang'
'Jian-Ping Lang'

_publ_contact_author_address
;         
College of Chemistry, Chemical Engineering and Materials Science 
Suzhou University, Suzhou 215123, Jiangsu, 
P. R. China
;
_publ_contact_author_email jplang@suda.edu.cn
_publ_contact_author_fax 86-512-65880089
_publ_contact_author_name 'Jian-Ping Lang'
_publ_contact_author_phone 86-512-65882865
_publ_section_title
;
Monomeric, Dimeric and Polymeric W/Cu/S Clusters Based on
[Et4N][Tp*W(\m3-S)3(CuBr)3] and Various Nitrogen Donor Ligands
;
_journal_name_full 'Inorganic Chemistry'
_journal_page_first 2808
_journal_page_last 2817
_journal_paper_doi 10.1021/ic8019342
_journal_volume 48
_journal_year 2009
_chemical_formula_moiety '2(C30 H37 B Br Cu3 N9 S3 W), F5 P, F3.80 P'
_chemical_formula_sum 'C60 H74 B2 Br2 Cu6 F8.8 N18 P2 S6 W2'
_chemical_formula_weight 2399.33
_chemical_name_systematic
; 
 ? 
;
_space_group_IT_number 165
_symmetry_cell_setting hexagonal
_symmetry_space_group_name_Hall '-P 3 2"c'
_symmetry_space_group_name_H-M 'P -3 c 1'
_atom_sites_solution_hydrogens geom
_atom_sites_solution_primary direct
_atom_sites_solution_secondary difmap
_audit_creation_method SHELXL-97
_cell_angle_alpha 90.00
_cell_angle_beta 90.00
_cell_angle_gamma 120.00
_cell_formula_units_Z 2
_cell_length_a 13.7343(19)
_cell_length_b 13.7343(19)
_cell_length_c 24.610(5)
_cell_measurement_reflns_used 10434
_cell_measurement_temperature 293(2)
_cell_measurement_theta_max 25.3491
_cell_measurement_theta_min 3.0177
_cell_volume 4020.3(11)
_computing_cell_refinement CrystalClear
_computing_data_collection CrystalClear
_computing_data_reduction CrystalStructure
_computing_molecular_graphics 'Shelxl-97 (Sheldrick, 1997)'
_computing_publication_material 'Shelxl-97 (Sheldrick, 1997)'
_computing_structure_refinement 'SHELXL-97 (Sheldrick, 1997)'
_computing_structure_solution 'SHELXS-97 (Sheldrick, 1990)'
_diffrn_ambient_temperature 293(2)
_diffrn_measured_fraction_theta_full 0.998
_diffrn_measured_fraction_theta_max 0.998
_diffrn_measurement_device_type 'Rigaku Mercury'
_diffrn_measurement_method \w
_diffrn_radiation_monochromator graphite
_diffrn_radiation_source 'fine-focus sealed tube'
_diffrn_radiation_type MoK\a
_diffrn_radiation_wavelength 0.71073
_diffrn_reflns_av_R_equivalents 0.0685
_diffrn_reflns_av_sigmaI/netI 0.0316
_diffrn_reflns_limit_h_max 16
_diffrn_reflns_limit_h_min -16
_diffrn_reflns_limit_k_max 16
_diffrn_reflns_limit_k_min -14
_diffrn_reflns_limit_l_max 29
_diffrn_reflns_limit_l_min -29
_diffrn_reflns_number 33380
_diffrn_reflns_theta_full 25.32
_diffrn_reflns_theta_max 25.32
_diffrn_reflns_theta_min 3.08
_diffrn_standards_decay_% 0
_diffrn_standards_interval_count 0
_diffrn_standards_interval_time 0
_diffrn_standards_number 0
_exptl_absorpt_coefficient_mu 5.664
_exptl_absorpt_correction_T_max 0.4838
_exptl_absorpt_correction_T_min 0.2814
_exptl_absorpt_correction_type multi-scan
_exptl_absorpt_process_details 'Jacobson, R. (1998) Private communication.'
_exptl_crystal_colour black
_exptl_crystal_density_diffrn 1.980
_exptl_crystal_density_method 'not measured'
_exptl_crystal_description Block
_exptl_crystal_F_000 2330
_exptl_crystal_size_max 0.30
_exptl_crystal_size_mid 0.30
_exptl_crystal_size_min 0.15
_refine_diff_density_max 1.407
_refine_diff_density_min -0.741
_refine_diff_density_rms 0.135
_refine_ls_extinction_method none
_refine_ls_goodness_of_fit_ref 1.323
_refine_ls_hydrogen_treatment constr
_refine_ls_matrix_type full
_refine_ls_number_parameters 175
_refine_ls_number_reflns 2466
_refine_ls_number_restraints 15
_refine_ls_restrained_S_all 1.324
_refine_ls_R_factor_all 0.0761
_refine_ls_R_factor_gt 0.0667
_refine_ls_shift/su_max 0.008
_refine_ls_shift/su_mean 0.001
_refine_ls_structure_factor_coef Fsqd
_refine_ls_weighting_details 'calc w=1/[\s^2^(Fo^2^)+(0.0309P)^2^+33.1772P] where P=(Fo^2^+2Fc^2^)/3'
_refine_ls_weighting_scheme calc
_refine_ls_wR_factor_gt 0.1240
_refine_ls_wR_factor_ref 0.1274
_reflns_number_gt 2240
_reflns_number_total 2466
_reflns_threshold_expression >2sigma(I)
_cod_data_source_file ic8019342_si_002_3.cif
_cod_data_source_block '[Tp*W(m3-S)3Cu3(py)3(m3-Br)](PF6)'
_cod_original_formula_sum 'C60 H74 B2 Br2 Cu6 F8.80 N18 P2 S6 W2'
_cod_database_code 4301781

loop_
_symmetry_equiv_pos_as_xyz
'x, y, z'
'-y, x-y, z'
'-x+y, -x, z'
'y, x, -z+1/2'
'x-y, -y, -z+1/2'
'-x, -x+y, -z+1/2'
'-x, -y, -z'
'y, -x+y, -z'
'x-y, x, -z'
'-y, -x, z-1/2'
'-x+y, y, z-1/2'
'x, x-y, z-1/2'

loop_
_atom_site_label
_atom_site_type_symbol
_atom_site_fract_x
_atom_site_fract_y
_atom_site_fract_z
_atom_site_U_iso_or_equiv
_atom_site_adp_type
_atom_site_occupancy
_atom_site_symmetry_multiplicity
_atom_site_calc_flag
_atom_site_refinement_flags
_atom_site_disorder_assembly
_atom_site_disorder_group
W1 W 0.3333 0.6667 0.44679(2) 0.0308(2) Uani 1 3 d S . .
Br1 Br 0.3333 0.6667 0.62170(6) 0.0519(5) Uani 1 3 d S . .
Cu1 Cu 0.31962(11) 0.53986(11) 0.53180(5) 0.0474(3) Uani 1 1 d . . .
S1 S 0.3518(2) 0.8281(2) 0.48492(9) 0.0400(6) Uani 1 1 d . . .
N3 N 0.3121(7) 0.4230(7) 0.5803(3) 0.0433(19) Uani 1 1 d . . .
N2 N 0.2399(6) 0.6862(7) 0.3293(3) 0.0384(18) Uani 1 1 d . . .
N1 N 0.2206(6) 0.6853(6) 0.3845(3) 0.0388(18) Uani 1 1 d . . .
B1 B 0.3333 0.6667 0.3091(7) 0.038(4) Uani 1 3 d S . .
H1 H 0.3333 0.6667 0.2692 0.045 Uiso 1 3 calc SR . .
C3 C 0.0988(9) 0.7127(8) 0.3373(4) 0.049(3) Uani 1 1 d . . .
H3 H 0.0391 0.7238 0.3290 0.058 Uiso 1 1 calc R . .
C10 C 0.3916(9) 0.4502(10) 0.6177(4) 0.054(3) Uani 1 1 d . . .
H10 H 0.4560 0.5207 0.6156 0.064 Uiso 1 1 calc R . .
C4 C 0.1323(8) 0.7033(8) 0.3887(4) 0.041(2) Uani 1 1 d . . .
C2 C 0.1662(8) 0.7033(9) 0.3015(4) 0.043(2) Uani 1 1 d . . .
C6 C 0.2215(10) 0.3205(9) 0.5834(5) 0.061(3) Uani 1 1 d . . .
H6 H 0.1660 0.2982 0.5569 0.074 Uiso 1 1 calc R . .
C9 C 0.3838(11) 0.3796(11) 0.6593(5) 0.065(3) Uani 1 1 d . . .
H9 H 0.4422 0.4013 0.6841 0.078 Uiso 1 1 calc R . .
C5 C 0.0773(9) 0.7085(11) 0.4413(4) 0.060(3) Uani 1 1 d . . .
H5A H 0.0656 0.6474 0.4645 0.091 Uiso 1 1 calc R . .
H5B H 0.0062 0.7029 0.4334 0.091 Uiso 1 1 calc R . .
H5C H 0.1251 0.7785 0.4593 0.091 Uiso 1 1 calc R . .
C8 C 0.2870(12) 0.2756(12) 0.6635(5) 0.071(4) Uani 1 1 d . . .
H8 H 0.2771 0.2274 0.6922 0.085 Uiso 1 1 calc R . .
C7 C 0.2076(12) 0.2462(11) 0.6248(5) 0.074(4) Uani 1 1 d . . .
H7 H 0.1431 0.1757 0.6260 0.089 Uiso 1 1 calc R . .
C1 C 0.1681(11) 0.7125(12) 0.2413(4) 0.076(4) Uani 1 1 d . . .
H1A H 0.1441 0.6401 0.2255 0.114 Uiso 1 1 calc R . .
H1B H 0.2431 0.7647 0.2294 0.114 Uiso 1 1 calc R . .
H1C H 0.1183 0.7388 0.2301 0.114 Uiso 1 1 calc R . .
P2 P 0.0000 0.0000 0.5000 0.0604(19) Uani 1 6 d S . .
P1 P 0.0000 0.0000 0.7500 0.068(2) Uani 1 6 d SU . .
F2 F 0.0000 0.0000 0.6881(6) 0.144(7) Uani 1 3 d SU . .
F4 F 0.0000 0.0000 0.5601(11) 0.134(18) Uani 0.40 3 d SP . .
F3 F 0.0150(17) -0.0922(14) 0.4760(8) 0.125(7) Uani 0.50 1 d P . .
F1 F 0.1281(14) 0.0662(17) 0.7489(9) 0.146(9) Uani 0.50 1 d PU . .

loop_
_atom_site_aniso_label
_atom_site_aniso_U_11
_atom_site_aniso_U_22
_atom_site_aniso_U_33
_atom_site_aniso_U_23
_atom_site_aniso_U_13
_atom_site_aniso_U_12
W1 0.0338(2) 0.0338(2) 0.0248(3) 0.000 0.000 0.01688(12)
Br1 0.0634(7) 0.0634(7) 0.0288(8) 0.000 0.000 0.0317(4)
Cu1 0.0506(8) 0.0495(7) 0.0418(7) 0.0124(6) 0.0016(6) 0.0248(6)
S1 0.0481(14) 0.0395(13) 0.0351(12) -0.0022(10) 0.0001(11) 0.0238(12)
N3 0.051(5) 0.040(5) 0.040(4) 0.010(4) -0.002(4) 0.024(4)
N2 0.037(4) 0.047(5) 0.028(4) -0.001(3) -0.003(3) 0.018(4)
N1 0.039(4) 0.044(5) 0.033(4) -0.003(3) -0.006(3) 0.021(4)
B1 0.046(6) 0.046(6) 0.021(8) 0.000 0.000 0.023(3)
C3 0.047(6) 0.046(6) 0.054(6) -0.007(5) -0.015(5) 0.025(5)
C10 0.049(6) 0.056(7) 0.056(6) 0.002(5) -0.009(5) 0.027(5)
C4 0.038(5) 0.047(6) 0.046(5) -0.002(5) -0.004(4) 0.027(5)
C2 0.042(6) 0.055(6) 0.034(5) -0.001(5) -0.008(4) 0.026(5)
C6 0.071(8) 0.052(7) 0.067(7) 0.008(6) 0.004(6) 0.035(7)
C9 0.071(8) 0.085(9) 0.060(7) 0.012(7) -0.001(6) 0.053(8)
C5 0.054(7) 0.099(9) 0.051(6) -0.011(6) -0.003(5) 0.055(7)
C8 0.092(10) 0.087(10) 0.055(7) 0.024(7) 0.009(7) 0.061(9)
C7 0.080(9) 0.062(8) 0.084(9) 0.026(7) 0.018(8) 0.039(7)
C1 0.084(9) 0.119(12) 0.044(6) 0.002(7) -0.011(6) 0.065(9)
P2 0.057(3) 0.057(3) 0.067(5) 0.000 0.000 0.0284(13)
P1 0.078(3) 0.078(3) 0.049(4) 0.000 0.000 0.0388(16)
F2 0.189(11) 0.189(11) 0.054(6) 0.000 0.000 0.094(6)
F4 0.19(3) 0.19(3) 0.014(13) 0.000 0.000 0.097(14)
F3 0.138(16) 0.082(12) 0.19(2) -0.063(13) -0.006(16) 0.079(12)
F1 0.065(7) 0.202(19) 0.115(10) 0.03(2) 0.024(8) 0.024(11)

loop_
_atom_type_symbol
_atom_type_description
_atom_type_scat_dispersion_real
_atom_type_scat_dispersion_imag
_atom_type_scat_source
C C 0.0033 0.0016 'International Tables Vol C Tables 4.2.6.8 and 6.1.1.4'
H H 0.0000 0.0000 'International Tables Vol C Tables 4.2.6.8 and 6.1.1.4'
B B 0.0013 0.0007 'International Tables Vol C Tables 4.2.6.8 and 6.1.1.4'
N N 0.0061 0.0033 'International Tables Vol C Tables 4.2.6.8 and 6.1.1.4'
F F 0.0171 0.0103 'International Tables Vol C Tables 4.2.6.8 and 6.1.1.4'
P P 0.1023 0.0942 'International Tables Vol C Tables 4.2.6.8 and 6.1.1.4'
S S 0.1246 0.1234 'International Tables Vol C Tables 4.2.6.8 and 6.1.1.4'
Cu Cu 0.3201 1.2651 'International Tables Vol C Tables 4.2.6.8 and 6.1.1.4'
Br Br -0.2901 2.4595 'International Tables Vol C Tables 4.2.6.8 and 6.1.1.4'
W W -0.8490 6.8722 'International Tables Vol C Tables 4.2.6.8 and 6.1.1.4'

loop_
_geom_angle_atom_site_label_1
_geom_angle_atom_site_label_2
_geom_angle_atom_site_label_3
_geom_angle
_geom_angle_site_symmetry_1
_geom_angle_site_symmetry_3
_geom_angle_publ_flag
N1 W1 N1 79.8(3) . 3_565 ?
N1 W1 N1 79.8(3) . 2_665 ?
N1 W1 N1 79.8(3) 3_565 2_665 ?
N1 W1 S1 85.4(2) . . ?
N1 W1 S1 87.2(2) 3_565 . ?
N1 W1 S1 161.8(2) 2_665 . ?
N1 W1 S1 87.2(2) . 2_665 ?
N1 W1 S1 161.8(2) 3_565 2_665 ?
N1 W1 S1 85.4(2) 2_665 2_665 ?
S1 W1 S1 104.52(7) . 2_665 ?
N1 W1 S1 161.8(2) . 3_565 ?
N1 W1 S1 85.4(2) 3_565 3_565 ?
N1 W1 S1 87.2(2) 2_665 3_565 ?
S1 W1 S1 104.52(7) . 3_565 ?
S1 W1 S1 104.52(7) 2_665 3_565 ?
N1 W1 Cu1 93.86(19) . 3_565 ?
N1 W1 Cu1 140.31(19) 3_565 3_565 ?
N1 W1 Cu1 138.02(19) 2_665 3_565 ?
S1 W1 Cu1 53.13(7) . 3_565 ?
S1 W1 Cu1 52.70(7) 2_665 3_565 ?
S1 W1 Cu1 104.29(7) 3_565 3_565 ?
N1 W1 Cu1 138.02(19) . 2_665 ?
N1 W1 Cu1 93.86(19) 3_565 2_665 ?
N1 W1 Cu1 140.31(19) 2_665 2_665 ?
S1 W1 Cu1 52.70(7) . 2_665 ?
S1 W1 Cu1 104.29(7) 2_665 2_665 ?
S1 W1 Cu1 53.13(7) 3_565 2_665 ?
Cu1 W1 Cu1 65.01(5) 3_565 2_665 ?
N1 W1 Cu1 140.3(2) . . ?
N1 W1 Cu1 138.02(19) 3_565 . ?
N1 W1 Cu1 93.86(19) 2_665 . ?
S1 W1 Cu1 104.29(7) . . ?
S1 W1 Cu1 53.13(7) 2_665 . ?
S1 W1 Cu1 52.70(7) 3_565 . ?
Cu1 W1 Cu1 65.01(5) 3_565 . ?
Cu1 W1 Cu1 65.01(5) 2_665 . ?
Cu1 Br1 Cu1 62.51(5) 3_565 . ?
Cu1 Br1 Cu1 62.51(5) 3_565 2_665 ?
Cu1 Br1 Cu1 62.51(5) . 2_665 ?
N3 Cu1 S1 120.0(3) . 3_565 ?
N3 Cu1 S1 123.8(3) . 2_665 ?
S1 Cu1 S1 108.83(13) 3_565 2_665 ?
N3 Cu1 W1 165.7(2) . . ?
S1 Cu1 W1 55.19(6) 3_565 . ?
S1 Cu1 W1 55.06(6) 2_665 . ?
N3 Cu1 Br1 89.3(2) . . ?
S1 Cu1 Br1 104.76(8) 3_565 . ?
S1 Cu1 Br1 104.30(8) 2_665 . ?
W1 Cu1 Br1 104.84(5) . . ?
N3 Cu1 Cu1 134.6(2) . 3_565 ?
S1 Cu1 Cu1 100.15(7) 3_565 3_565 ?
S1 Cu1 Cu1 49.92(8) 2_665 3_565 ?
W1 Cu1 Cu1 57.50(2) . 3_565 ?
Br1 Cu1 Cu1 58.75(3) . 3_565 ?
N3 Cu1 Cu1 132.1(2) . 2_665 ?
S1 Cu1 Cu1 50.42(8) 3_565 2_665 ?
S1 Cu1 Cu1 99.75(7) 2_665 2_665 ?
W1 Cu1 Cu1 57.50(2) . 2_665 ?
Br1 Cu1 Cu1 58.75(3) . 2_665 ?
Cu1 Cu1 Cu1 60.0 3_565 2_665 ?
Cu1 S1 Cu1 79.66(10) 2_665 3_565 ?
Cu1 S1 W1 72.10(8) 2_665 . ?
Cu1 S1 W1 71.81(8) 3_565 . ?
C10 N3 C6 117.2(9) . . ?
C10 N3 Cu1 119.4(7) . . ?
C6 N3 Cu1 122.5(7) . . ?
C2 N2 N1 110.2(7) . . ?
C2 N2 B1 130.1(9) . . ?
N1 N2 B1 119.7(8) . . ?
C4 N1 N2 105.0(7) . . ?
C4 N1 W1 133.4(6) . . ?
N2 N1 W1 121.5(6) . . ?
N2 B1 N2 109.8(6) . 3_565 ?
N2 B1 N2 109.8(6) . 2_665 ?
N2 B1 N2 109.8(6) 3_565 2_665 ?
N2 B1 H1 109.2 . . ?
N2 B1 H1 109.2 3_565 . ?
N2 B1 H1 109.2 2_665 . ?
C2 C3 C4 108.6(9) . . ?
C2 C3 H3 125.7 . . ?
C4 C3 H3 125.7 . . ?
N3 C10 C9 123.5(11) . . ?
N3 C10 H10 118.2 . . ?
C9 C10 H10 118.2 . . ?
N1 C4 C3 108.5(9) . . ?
N1 C4 C5 125.8(8) . . ?
C3 C4 C5 125.6(9) . . ?
C3 C2 N2 107.6(8) . . ?
C3 C2 C1 129.5(9) . . ?
N2 C2 C1 122.9(9) . . ?
N3 C6 C7 122.0(12) . . ?
N3 C6 H6 119.0 . . ?
C7 C6 H6 119.0 . . ?
C10 C9 C8 118.6(11) . . ?
C10 C9 H9 120.7 . . ?
C8 C9 H9 120.7 . . ?
C4 C5 H5A 109.5 . . ?
C4 C5 H5B 109.5 . . ?
H5A C5 H5B 109.5 . . ?
C4 C5 H5C 109.5 . . ?
H5A C5 H5C 109.5 . . ?
H5B C5 H5C 109.5 . . ?
C7 C8 C9 118.1(11) . . ?
C7 C8 H8 120.9 . . ?
C9 C8 H8 120.9 . . ?
C8 C7 C6 120.4(13) . . ?
C8 C7 H7 119.8 . . ?
C6 C7 H7 119.8 . . ?
C2 C1 H1A 109.5 . . ?
C2 C1 H1B 109.5 . . ?
H1A C1 H1B 109.5 . . ?
C2 C1 H1C 109.5 . . ?
H1A C1 H1C 109.5 . . ?
H1B C1 H1C 109.5 . . ?
F4 P2 F4 180.000(3) . 7_556 ?
F4 P2 F3 66.8(8) . 8_556 ?
F4 P2 F3 113.2(8) 7_556 8_556 ?
F4 P2 F3 66.8(8) . 9_556 ?
F4 P2 F3 113.2(8) 7_556 9_556 ?
F3 P2 F3 105.5(9) 8_556 9_556 ?
F4 P2 F3 66.8(8) . 7_556 ?
F4 P2 F3 113.2(8) 7_556 7_556 ?
F3 P2 F3 105.5(9) 8_556 7_556 ?
F3 P2 F3 105.5(9) 9_556 7_556 ?
F4 P2 F3 113.2(8) . . ?
F4 P2 F3 66.8(8) 7_556 . ?
F3 P2 F3 74.5(9) 8_556 . ?
F3 P2 F3 74.5(9) 9_556 . ?
F3 P2 F3 180.000(5) 7_556 . ?
F4 P2 F3 113.2(8) . 2 ?
F4 P2 F3 66.8(8) 7_556 2 ?
F3 P2 F3 180.0(16) 8_556 2 ?
F3 P2 F3 74.5(9) 9_556 2 ?
F3 P2 F3 74.5(9) 7_556 2 ?
F3 P2 F3 105.5(9) . 2 ?
F4 P2 F3 113.2(8) . 3 ?
F4 P2 F3 66.8(8) 7_556 3 ?
F3 P2 F3 74.5(9) 8_556 3 ?
F3 P2 F3 180.000(4) 9_556 3 ?
F3 P2 F3 74.5(9) 7_556 3 ?
F3 P2 F3 105.5(9) . 3 ?
F3 P2 F3 105.5(9) 2 3 ?
F2 P1 F2 180.000(3) 4_556 . ?
F2 P1 F1 89.0(9) 4_556 5_556 ?
F2 P1 F1 91.0(9) . 5_556 ?
F2 P1 F1 89.0(9) 4_556 6_556 ?
F2 P1 F1 91.0(9) . 6_556 ?
F1 P1 F1 119.97(6) 5_556 6_556 ?
F2 P1 F1 91.0(9) 4_556 3 ?
F2 P1 F1 89.0(9) . 3 ?
F1 P1 F1 57.9(16) 5_556 3 ?
F1 P1 F1 62.2(16) 6_556 3 ?
F2 P1 F1 91.0(9) 4_556 . ?
F2 P1 F1 89.0(9) . . ?
F1 P1 F1 62.2(16) 5_556 . ?
F1 P1 F1 177.8(16) 6_556 . ?
F1 P1 F1 119.97(6) 3 . ?
F2 P1 F1 89.0(9) 4_556 4_556 ?
F2 P1 F1 91.0(9) . 4_556 ?
F1 P1 F1 119.97(7) 5_556 4_556 ?
F1 P1 F1 119.97(6) 6_556 4_556 ?
F1 P1 F1 177.8(16) 3 4_556 ?
F1 P1 F1 57.9(16) . 4_556 ?
F2 P1 F1 91.0(9) 4_556 2 ?
F2 P1 F1 89.0(9) . 2 ?
F1 P1 F1 177.8(17) 5_556 2 ?
F1 P1 F1 57.9(16) 6_556 2 ?
F1 P1 F1 119.97(6) 3 2 ?
F1 P1 F1 119.97(7) . 2 ?
F1 P1 F1 62.2(16) 4_556 2 ?
P2 F4 F3 57.3(9) . 8_556 ?
P2 F4 F3 57.3(9) . 9_556 ?
F3 F4 F3 93.5(13) 8_556 9_556 ?
P2 F4 F3 57.3(9) . 7_556 ?
F3 F4 F3 93.5(13) 8_556 7_556 ?
F3 F4 F3 93.5(13) 9_556 7_556 ?
P2 F3 F4 55.9(10) . 7_556 ?
F1 F1 P1 61.1(8) 4_556 . ?
F1 F1 F1 119.9(2) 4_556 5_556 ?
P1 F1 F1 58.9(8) . 5_556 ?

loop_
_geom_bond_atom_site_label_1
_geom_bond_atom_site_label_2
_geom_bond_distance
_geom_bond_site_symmetry_2
_geom_bond_publ_flag
W1 N1 2.282(7) . ?
W1 N1 2.282(7) 3_565 ?
W1 N1 2.282(7) 2_665 ?
W1 S1 2.302(2) . ?
W1 S1 2.302(2) 2_665 ?
W1 S1 2.302(2) 3_565 ?
W1 Cu1 2.6679(13) 3_565 ?
W1 Cu1 2.6679(13) 2_665 ?
W1 Cu1 2.6679(13) . ?
Br1 Cu1 2.7633(18) 3_565 ?
Br1 Cu1 2.7633(18) . ?
Br1 Cu1 2.7633(18) 2_665 ?
Cu1 N3 1.960(7) . ?
Cu1 S1 2.230(3) 3_565 ?
Cu1 S1 2.246(3) 2_665 ?
Cu1 Cu1 2.867(2) 3_565 ?
Cu1 Cu1 2.867(2) 2_665 ?
S1 Cu1 2.230(3) 2_665 ?
S1 Cu1 2.246(3) 3_565 ?
N3 C10 1.331(12) . ?
N3 C6 1.336(13) . ?
N2 C2 1.336(11) . ?
N2 N1 1.382(10) . ?
N2 B1 1.520(9) . ?
N1 C4 1.357(11) . ?
B1 N2 1.520(9) 3_565 ?
B1 N2 1.520(9) 2_665 ?
B1 H1 0.9800 . ?
C3 C2 1.330(14) . ?
C3 C4 1.374(13) . ?
C3 H3 0.9300 . ?
C10 C9 1.377(15) . ?
C10 H10 0.9300 . ?
C4 C5 1.518(13) . ?
C2 C1 1.487(13) . ?
C6 C7 1.387(15) . ?
C6 H6 0.9300 . ?
C9 C8 1.385(18) . ?
C9 H9 0.9300 . ?
C5 H5A 0.9600 . ?
C5 H5B 0.9600 . ?
C5 H5C 0.9600 . ?
C8 C7 1.348(17) . ?
C8 H8 0.9300 . ?
C7 H7 0.9300 . ?
C1 H1A 0.9600 . ?
C1 H1B 0.9600 . ?
C1 H1C 0.9600 . ?
P2 F4 1.48(3) . ?
P2 F4 1.48(3) 7_556 ?
P2 F3 1.502(13) 8_556 ?
P2 F3 1.502(13) 9_556 ?
P2 F3 1.502(13) 7_556 ?
P2 F3 1.502(13) . ?
P2 F3 1.502(13) 2 ?
P2 F3 1.502(13) 3 ?
P1 F2 1.522(14) 4_556 ?
P1 F2 1.522(14) . ?
P1 F1 1.524(17) 5_556 ?
P1 F1 1.524(17) 6_556 ?
P1 F1 1.524(17) 3 ?
P1 F1 1.524(17) . ?
P1 F1 1.524(17) 4_556 ?
P1 F1 1.524(17) 2 ?
F4 F3 1.64(2) 8_556 ?
F4 F3 1.64(2) 9_556 ?
F4 F3 1.64(2) 7_556 ?
F3 F4 1.64(2) 7_556 ?
F1 F1 1.47(4) 4_556 ?
F1 F1 1.57(4) 5_556 ?
